data_7047397
loop_
_publ_author_name
'Cary, Samantha K.'
'Su, Jing'
'Galley, Shane S.'
'Albrecht-Schmitt, Thomas E'
'Batista, Enrique R.'
'Ferrier, Maryline G.'
'Kozimor, Stosh A.'
'Mocko, Veronika'
'Scott, Brian L.'
'Van Alstine, Cayla E.'
'White, Frankie D.'
'Yang, Ping'

_publ_section_title
;
 A series of dithiocarbamates for americium, curium, and californium.
;
_journal_issue 41
_journal_name_full 'Dalton transactions (Cambridge, England : 2003)'
_journal_page_first 14452
_journal_page_last 14461
_journal_paper_doi 10.1039/c8dt02658k
_journal_volume 47
_journal_year 2018
_chemical_formula_moiety 'Am1 (C5 H10 N S2)3 (C12 H8 N2)'
_chemical_formula_sum 'C27 H38 Am N5 S6'
_chemical_formula_weight 867.98
_chemical_melting_point ?
_chemical_name_common 'Americium(III) Diethyldithiobarbamate'
_space_group_crystal_system monoclinic
_space_group_IT_number 14
_space_group_name_Hall '-P 2ybc'
_space_group_name_H-M_alt 'P 1 21/c 1'
_symmetry_space_group_name_Hall '-P 2ybc'
_symmetry_space_group_name_H-M 'P 1 21/c 1'
_atom_sites_solution_hydrogens geom
_audit_creation_method SHELXL-2013
_audit_update_record
;
2018-05-07 deposited with the CCDC.
2018-08-21 downloaded from the CCDC.
;
_cell_angle_alpha 90
_cell_angle_beta 96.9730(10)
_cell_angle_gamma 90
_cell_formula_units_Z 4
_cell_length_a 16.9165(8)
_cell_length_b 10.5877(5)
_cell_length_c 18.5943(9)
_cell_measurement_reflns_used 45952
_cell_measurement_temperature 130(2)
_cell_measurement_theta_max 26.372
_cell_measurement_theta_min 2.207
_cell_volume 3305.7(3)
_computing_cell_refinement 'smart saint'
_computing_data_collection smart
_computing_data_reduction SAINT
_computing_molecular_graphics 'SHELXP-2013 (Sheldrick, 2013)'
_computing_publication_material 'SHELXCIF-97 (Sheldrick, 1997)'
_computing_structure_refinement 'SHELXL-2013 (Sheldrick, 2013)'
_computing_structure_solution 'SHELXS-2013 (Sheldrick, 2013)'
_diffrn_ambient_temperature 130(2)
_diffrn_detector_area_resol_mean 0
_diffrn_measured_fraction_theta_full 1.000
_diffrn_measured_fraction_theta_max 1.000
_diffrn_measurement_device_type 'BRUKER apex II'
_diffrn_measurement_method '0.5 wide w/ exposures'
_diffrn_radiation_type MoK\a
_diffrn_radiation_wavelength 0.71073
_diffrn_reflns_av_R_equivalents 0.0335
_diffrn_reflns_av_unetI/netI 0.0200
_diffrn_reflns_Laue_measured_fraction_full 1.000
_diffrn_reflns_Laue_measured_fraction_max 1.000
_diffrn_reflns_limit_h_max 21
_diffrn_reflns_limit_h_min -21
_diffrn_reflns_limit_k_max 13
_diffrn_reflns_limit_k_min -13
_diffrn_reflns_limit_l_max 23
_diffrn_reflns_limit_l_min -23
_diffrn_reflns_number 45952
_diffrn_reflns_point_group_measured_fraction_full 1.000
_diffrn_reflns_point_group_measured_fraction_max 1.000
_diffrn_reflns_theta_full 25.242
_diffrn_reflns_theta_max 26.372
_diffrn_reflns_theta_min 2.207
_diffrn_source 'Imus microfocused'
_exptl_absorpt_coefficient_mu 2.725
_exptl_absorpt_correction_T_max 0.897
_exptl_absorpt_correction_T_min 0.822
_exptl_absorpt_correction_type multi-scan
_exptl_absorpt_process_details SHELTXPREP
_exptl_crystal_colour yellow
_exptl_crystal_density_diffrn 1.744
_exptl_crystal_density_meas ?
_exptl_crystal_density_method 'not measured'
_exptl_crystal_description rods
_exptl_crystal_F_000 1704
_exptl_crystal_size_max 0.08
_exptl_crystal_size_mid 0.06
_exptl_crystal_size_min 0.04
_refine_diff_density_max 2.117
_refine_diff_density_min -0.630
_refine_diff_density_rms 0.091
_refine_ls_extinction_method none
_refine_ls_goodness_of_fit_ref 1.018
_refine_ls_hydrogen_treatment constr
_refine_ls_matrix_type full
_refine_ls_number_parameters 352
_refine_ls_number_reflns 6760
_refine_ls_number_restraints 0
_refine_ls_restrained_S_all 1.018
_refine_ls_R_factor_all 0.0248
_refine_ls_R_factor_gt 0.0199
_refine_ls_shift/su_max 0.005
_refine_ls_shift/su_mean 0.000
_refine_ls_structure_factor_coef Fsqd
_refine_ls_weighting_details 'w=1/[\s^2^(Fo^2^)+(0.0193P)^2^+4.9645P] where P=(Fo^2^+2Fc^2^)/3'
_refine_ls_weighting_scheme calc
_refine_ls_wR_factor_gt 0.0425
_refine_ls_wR_factor_ref 0.0443
_reflns_Friedel_coverage 0.000
_reflns_number_gt 6117
_reflns_number_total 6760
_reflns_threshold_expression 'I > 2\s(I)'
_cod_data_source_file c8dt02658k2.cif
_cod_data_source_block b
_cod_depositor_comments
;
The following automatic conversions were performed:

'_chemical_melting_point' value 'not measured' was changed to '?' -
the value is undefined or not given.

'_exptl_crystal_density_meas' value 'N/A' was changed to '?' - the
value is perceived as not measured.

Automatic conversion script
Id: cif_fix_values 4973 2017-02-22 13:04:09Z antanas 

 Adding full bibliography for 7047397--7047399.cif.
;
_cod_database_code 7047397
_shelx_space_group_comment
;
The symmetry employed for this shelxl refinement is uniquely defined
by the following loop, which should always be used as a source of
symmetry information in preference to the above space-group names.
They are only intended as comments.
;
_shelxl_version_number 2013-4

loop_
_space_group_symop_operation_xyz
'x, y, z'
'-x, y+1/2, -z+1/2'
'-x, -y, -z'
'x, -y-1/2, z-1/2'

loop_
_atom_site_label
_atom_site_type_symbol
_atom_site_fract_x
_atom_site_fract_y
_atom_site_fract_z
_atom_site_U_iso_or_equiv
_atom_site_adp_type
_atom_site_occupancy
_atom_site_site_symmetry_order
_atom_site_calc_flag
_atom_site_refinement_flags_posn
_atom_site_refinement_flags_adp
Am1 Am 0.25126(2) 0.03186(2) 0.87017(2) 0.01565(4) Uani 1 1 d . .
S4 S 0.10908(4) 0.12286(7) 0.78834(4) 0.02064(14) Uani 1 1 d . .
S6 S 0.39909(5) -0.00264(7) 0.80625(4) 0.02547(16) Uani 1 1 d . .
S3 S 0.24798(4) 0.29120(7) 0.82396(4) 0.02385(15) Uani 1 1 d . .
S2 S 0.14231(4) -0.16805(8) 0.90505(4) 0.02658(16) Uani 1 1 d . .
S1 S 0.30722(5) -0.14400(8) 0.97694(5) 0.03209(18) Uani 1 1 d . .
S5 S 0.25563(5) -0.14957(8) 0.75624(5) 0.03424(19) Uani 1 1 d . .
N4 N 0.10346(14) 0.3706(2) 0.76801(13) 0.0227(5) Uani 1 1 d . .
N2 N 0.18562(14) 0.1389(2) 0.97376(13) 0.0236(5) Uani 1 1 d . .
N5 N 0.39755(14) -0.2036(2) 0.71804(13) 0.0222(5) Uani 1 1 d . .
N1 N 0.34740(14) 0.1444(2) 0.97044(12) 0.0214(5) Uani 1 1 d . .
N3 N 0.22524(14) -0.3567(2) 0.97396(13) 0.0250(5) Uani 1 1 d . .
C11 C 0.23194(18) 0.1996(3) 1.02781(15) 0.0234(6) Uani 1 1 d . .
C3 C 0.4490(2) 0.2505(3) 1.08452(17) 0.0319(7) Uani 1 1 d . .
H3A H 0.4837 0.2863 1.1231 0.038 Uiso 1 1 calc R U
C8 C 0.1168(2) 0.2554(3) 1.08547(17) 0.0341(8) Uani 1 1 d . .
H8A H 0.0928 0.2959 1.1229 0.041 Uiso 1 1 calc R U
C12 C 0.31713(18) 0.2000(3) 1.02692(15) 0.0219(6) Uani 1 1 d . .
C18 C 0.14900(16) 0.2735(3) 0.79129(14) 0.0186(6) Uani 1 1 d . .
C2 C 0.47914(19) 0.1934(3) 1.02824(17) 0.0314(7) Uani 1 1 d . .
H2A H 0.5350 0.1884 1.0271 0.038 Uiso 1 1 calc R U
C19 C 0.1340(2) 0.5007(3) 0.76470(18) 0.0304(7) Uani 1 1 d . .
H19A H 0.1846 0.5081 0.7973 0.036 Uiso 1 1 calc R U
H19B H 0.0953 0.5600 0.7821 0.036 Uiso 1 1 calc R U
C13 C 0.22428(17) -0.2360(3) 0.95403(15) 0.0229(6) Uani 1 1 d . .
C21 C 0.01730(17) 0.3564(3) 0.74628(17) 0.0278(7) Uani 1 1 d . .
H21A H 0.0067 0.2740 0.7218 0.033 Uiso 1 1 calc R U
H21B H -0.0015 0.4238 0.7115 0.033 Uiso 1 1 calc R U
C7 C 0.2002(2) 0.2596(3) 1.08590(15) 0.0277(7) Uani 1 1 d . .
C4 C 0.36627(19) 0.2560(3) 1.08525(15) 0.0265(7) Uani 1 1 d . .
C10 C 0.10753(18) 0.1358(3) 0.97653(17) 0.0292(7) Uani 1 1 d . .
H10A H 0.0750 0.0922 0.9393 0.035 Uiso 1 1 calc R U
C23 C 0.35545(17) -0.1273(3) 0.75558(15) 0.0215(6) Uani 1 1 d . .
C9 C 0.0708(2) 0.1935(3) 1.03155(18) 0.0337(8) Uani 1 1 d . .
H9A H 0.0147 0.1896 1.0312 0.040 Uiso 1 1 calc R U
C16 C 0.29670(18) -0.4156(3) 1.01334(17) 0.0287(7) Uani 1 1 d . .
H16A H 0.2803 -0.4854 1.0438 0.034 Uiso 1 1 calc R U
H16B H 0.3255 -0.3523 1.0458 0.034 Uiso 1 1 calc R U
C1 C 0.42622(18) 0.1422(3) 0.97205(17) 0.0274(7) Uani 1 1 d . .
H1A H 0.4479 0.1035 0.9327 0.033 Uiso 1 1 calc R U
C17 C 0.3522(2) -0.4670(3) 0.96204(19) 0.0351(8) Uani 1 1 d . .
H17A H 0.3993 -0.5040 0.9901 0.053 Uiso 1 1 calc R U
H17B H 0.3686 -0.3981 0.9319 0.053 Uiso 1 1 calc R U
H17C H 0.3244 -0.5319 0.9310 0.053 Uiso 1 1 calc R U
C14 C 0.1537(2) -0.4362(3) 0.96370(19) 0.0339(8) Uani 1 1 d . .
H14A H 0.1690 -0.5248 0.9553 0.041 Uiso 1 1 calc R U
H14B H 0.1182 -0.4071 0.9207 0.041 Uiso 1 1 calc R U
C6 C 0.2517(2) 0.3191(3) 1.14211(16) 0.0351(8) Uani 1 1 d . .
H6A H 0.2296 0.3616 1.1800 0.042 Uiso 1 1 calc R U
C22 C -0.0279(2) 0.3639(4) 0.8115(2) 0.0408(9) Uani 1 1 d . .
H22A H -0.0850 0.3541 0.7959 0.061 Uiso 1 1 calc R U
H22B H -0.0181 0.4460 0.8352 0.061 Uiso 1 1 calc R U
H22C H -0.0099 0.2963 0.8456 0.061 Uiso 1 1 calc R U
C27 C 0.36129(19) -0.3126(3) 0.67748(17) 0.0299(7) Uani 1 1 d . .
H27A H 0.3895 -0.3281 0.6347 0.036 Uiso 1 1 calc R U
H27B H 0.3050 -0.2932 0.6600 0.036 Uiso 1 1 calc R U
C26 C 0.3650(2) -0.4302(3) 0.7236(2) 0.0461(10) Uani 1 1 d . .
H26A H 0.3402 -0.5006 0.6950 0.069 Uiso 1 1 calc R U
H26B H 0.3365 -0.4155 0.7657 0.069 Uiso 1 1 calc R U
H26C H 0.4208 -0.4507 0.7401 0.069 Uiso 1 1 calc R U
C5 C 0.3310(2) 0.3160(3) 1.14231(17) 0.0345(8) Uani 1 1 d . .
H5A H 0.3642 0.3543 1.1811 0.041 Uiso 1 1 calc R U
C25 C 0.5009(2) -0.1175(4) 0.64881(19) 0.0400(8) Uani 1 1 d . .
H25A H 0.5586 -0.1086 0.6492 0.060 Uiso 1 1 calc R U
H25B H 0.4763 -0.0336 0.6482 0.060 Uiso 1 1 calc R U
H25C H 0.4789 -0.1646 0.6056 0.060 Uiso 1 1 calc R U
C20 C 0.1481(2) 0.5369(3) 0.68869(19) 0.0395(8) Uani 1 1 d . .
H20A H 0.1687 0.6233 0.6887 0.059 Uiso 1 1 calc R U
H20B H 0.0978 0.5319 0.6566 0.059 Uiso 1 1 calc R U
H20C H 0.1868 0.4788 0.6715 0.059 Uiso 1 1 calc R U
C24 C 0.48355(17) -0.1881(3) 0.71606(17) 0.0280(7) Uani 1 1 d . .
H24A H 0.5091 -0.2724 0.7170 0.034 Uiso 1 1 calc R U
H24B H 0.5068 -0.1413 0.7596 0.034 Uiso 1 1 calc R U
C15 C 0.1102(2) -0.4294(4) 1.0302(2) 0.0456(9) Uani 1 1 d . .
H15A H 0.0621 -0.4816 1.0227 0.068 Uiso 1 1 calc R U
H15B H 0.0954 -0.3416 1.0385 0.068 Uiso 1 1 calc R U
H15C H 0.1451 -0.4605 1.0724 0.068 Uiso 1 1 calc R U

loop_
_atom_site_aniso_label
_atom_site_aniso_U_11
_atom_site_aniso_U_22
_atom_site_aniso_U_33
_atom_site_aniso_U_23
_atom_site_aniso_U_13
_atom_site_aniso_U_12
Am1 0.01391(5) 0.01748(5) 0.01565(5) 0.00090(4) 0.00218(3) 0.00162(4)
S4 0.0173(3) 0.0174(3) 0.0262(4) 0.0020(3) -0.0015(3) -0.0011(3)
S6 0.0254(4) 0.0257(4) 0.0251(4) -0.0032(3) 0.0021(3) -0.0054(3)
S3 0.0192(3) 0.0214(4) 0.0296(4) -0.0005(3) -0.0025(3) -0.0038(3)
S2 0.0171(3) 0.0309(4) 0.0313(4) 0.0092(3) 0.0009(3) -0.0002(3)
S1 0.0241(4) 0.0308(4) 0.0383(4) 0.0151(4) -0.0085(3) -0.0042(3)
S5 0.0215(4) 0.0356(4) 0.0463(5) -0.0227(4) 0.0069(3) -0.0026(3)
N4 0.0215(12) 0.0190(12) 0.0268(13) -0.0006(10) 0.0005(10) 0.0013(10)
N2 0.0231(13) 0.0265(13) 0.0219(12) 0.0030(10) 0.0057(10) 0.0035(11)
N5 0.0220(12) 0.0221(13) 0.0227(12) -0.0001(10) 0.0038(10) 0.0006(10)
N1 0.0228(12) 0.0231(12) 0.0179(12) 0.0006(10) 0.0003(9) 0.0009(10)
N3 0.0230(13) 0.0263(13) 0.0262(13) 0.0038(11) 0.0047(10) 0.0011(11)
C11 0.0326(16) 0.0211(15) 0.0170(14) 0.0045(11) 0.0046(12) 0.0028(13)
C3 0.0384(19) 0.0288(17) 0.0250(15) 0.0038(13) -0.0107(14) -0.0071(14)
C8 0.049(2) 0.0308(18) 0.0266(16) 0.0061(14) 0.0193(15) 0.0127(15)
C12 0.0302(16) 0.0178(14) 0.0173(14) 0.0038(11) 0.0013(11) 0.0008(12)
C18 0.0192(14) 0.0196(13) 0.0169(13) -0.0029(11) 0.0018(11) -0.0007(11)
C2 0.0233(16) 0.0346(18) 0.0344(18) 0.0004(14) -0.0046(13) -0.0017(14)
C19 0.0372(19) 0.0148(14) 0.0376(18) -0.0019(12) -0.0014(15) 0.0008(13)
C13 0.0203(15) 0.0284(16) 0.0207(14) 0.0053(12) 0.0059(11) 0.0010(12)
C21 0.0228(16) 0.0242(15) 0.0348(17) 0.0048(13) -0.0034(13) 0.0039(13)
C7 0.0430(19) 0.0218(15) 0.0201(14) 0.0050(12) 0.0113(13) 0.0054(13)
C4 0.0389(18) 0.0207(15) 0.0192(14) 0.0047(12) 0.0008(13) -0.0021(13)
C10 0.0255(16) 0.0352(18) 0.0281(16) 0.0052(14) 0.0085(13) 0.0036(14)
C23 0.0227(15) 0.0217(14) 0.0198(14) 0.0025(11) 0.0019(11) -0.0004(12)
C9 0.0313(17) 0.0365(19) 0.0366(18) 0.0121(15) 0.0173(14) 0.0112(15)
C16 0.0304(17) 0.0251(16) 0.0305(16) 0.0091(13) 0.0029(13) 0.0031(14)
C1 0.0245(16) 0.0296(16) 0.0277(16) -0.0021(13) 0.0015(12) -0.0004(13)
C17 0.0296(17) 0.0334(18) 0.0420(19) -0.0070(16) 0.0026(14) 0.0037(15)
C14 0.0326(18) 0.0260(17) 0.0430(19) 0.0053(14) 0.0042(15) -0.0056(14)
C6 0.063(2) 0.0270(16) 0.0176(15) -0.0010(13) 0.0145(15) 0.0028(16)
C22 0.0284(18) 0.043(2) 0.052(2) 0.0136(17) 0.0114(16) 0.0131(16)
C27 0.0289(16) 0.0282(16) 0.0336(17) -0.0103(14) 0.0085(13) 0.0021(14)
C26 0.037(2) 0.0263(18) 0.075(3) 0.0025(18) 0.0068(19) 0.0011(16)
C5 0.055(2) 0.0299(17) 0.0182(15) -0.0017(13) 0.0008(14) -0.0029(16)
C25 0.0371(19) 0.046(2) 0.040(2) 0.0032(16) 0.0175(16) -0.0041(17)
C20 0.047(2) 0.0257(17) 0.044(2) 0.0023(16) 0.0019(16) -0.0123(16)
C24 0.0221(15) 0.0285(16) 0.0341(17) 0.0011(14) 0.0063(13) 0.0038(13)
C15 0.0318(19) 0.044(2) 0.064(3) 0.0195(19) 0.0180(18) 0.0014(17)

loop_
_atom_type_symbol
_atom_type_description
_atom_type_scat_dispersion_real
_atom_type_scat_dispersion_imag
_atom_type_scat_source
C C 0.0033 0.0016 'International Tables Vol C Tables 4.2.6.8 and 6.1.1.4'
H H 0.0000 0.0000 'International Tables Vol C Tables 4.2.6.8 and 6.1.1.4'
N N 0.0061 0.0033 'International Tables Vol C Tables 4.2.6.8 and 6.1.1.4'
S S 0.1246 0.1234 'International Tables Vol C Tables 4.2.6.8 and 6.1.1.4'
Am Am -7.8986 4.5125 'International Tables Vol C Tables 4.2.6.8 and 6.1.1.4'

loop_
_geom_angle_atom_site_label_1
_geom_angle_atom_site_label_2
_geom_angle_atom_site_label_3
_geom_angle
N2 Am1 N1 63.65(8)
N2 Am1 S1 84.41(6)
N1 Am1 S1 70.70(5)
N2 Am1 S4 80.76(6)
N1 Am1 S4 129.71(5)
S1 Am1 S4 142.46(2)
N2 Am1 S5 153.12(6)
N1 Am1 S5 139.85(5)
S1 Am1 S5 92.38(3)
S4 Am1 S5 85.86(2)
N2 Am1 S3 79.07(6)
N1 Am1 S3 76.41(5)
S1 Am1 S3 147.03(2)
S4 Am1 S3 62.21(2)
S5 Am1 S3 114.85(3)
N2 Am1 S6 145.18(6)
N1 Am1 S6 81.81(5)
S1 Am1 S6 88.45(2)
S4 Am1 S6 122.24(2)
S5 Am1 S6 61.00(2)
S3 Am1 S6 89.10(2)
N2 Am1 S2 79.29(6)
N1 Am1 S2 121.74(5)
S1 Am1 S2 62.01(2)
S4 Am1 S2 81.36(2)
S5 Am1 S2 75.70(2)
S3 Am1 S2 139.99(2)
S6 Am1 S2 126.34(2)
N2 Am1 C13 85.90(7)
N1 Am1 C13 99.51(7)
S1 Am1 C13 31.44(5)
S4 Am1 C13 112.76(5)
S5 Am1 C13 77.91(5)
S3 Am1 C13 164.70(5)
S6 Am1 C13 105.06(5)
S2 Am1 C13 31.41(5)
N2 Am1 C18 75.24(7)
N1 Am1 C18 102.09(7)
S1 Am1 C18 159.43(5)
S4 Am1 C18 31.33(5)
S5 Am1 C18 104.36(5)
S3 Am1 C18 31.13(5)
S6 Am1 C18 109.99(5)
S2 Am1 C18 110.22(5)
C13 Am1 C18 140.89(7)
N2 Am1 C23 171.39(7)
N1 Am1 C23 110.56(7)
S1 Am1 C23 87.60(5)
S4 Am1 C23 107.63(5)
S5 Am1 C23 30.35(5)
S3 Am1 C23 106.29(5)
S6 Am1 C23 30.89(5)
S2 Am1 C23 99.78(5)
C13 Am1 C23 88.97(7)
C18 Am1 C23 112.88(7)
N2 Am1 C11 19.85(7)
N1 Am1 C11 43.80(7)
S1 Am1 C11 78.48(5)
S4 Am1 C11 96.76(5)
S5 Am1 C11 168.16(5)
S3 Am1 C11 76.34(5)
S6 Am1 C11 125.46(5)
S2 Am1 C11 93.23(5)
C13 Am1 C11 90.46(7)
C18 Am1 C11 83.22(6)
C23 Am1 C11 153.75(7)
C18 S4 Am1 89.65(9)
C23 S6 Am1 89.26(10)
C18 S3 Am1 89.09(10)
C13 S2 Am1 86.05(10)
C13 S1 Am1 90.31(10)
C23 S5 Am1 91.54(10)
C18 N4 C21 121.8(2)
C18 N4 C19 123.0(2)
C21 N4 C19 115.1(2)
C10 N2 C11 118.0(3)
C10 N2 Am1 122.3(2)
C11 N2 Am1 119.66(18)
C23 N5 C24 122.7(2)
C23 N5 C27 122.0(2)
C24 N5 C27 115.3(2)
C1 N1 C12 117.5(3)
C1 N1 Am1 122.97(19)
C12 N1 Am1 119.34(18)
C13 N3 C14 122.2(3)
C13 N3 C16 121.8(3)
C14 N3 C16 115.8(2)
N2 C11 C7 122.6(3)
N2 C11 C12 118.7(2)
C7 C11 C12 118.7(3)
N2 C11 Am1 40.49(13)
C7 C11 Am1 163.1(2)
C12 C11 Am1 78.20(16)
C2 C3 C4 119.6(3)
C9 C8 C7 120.1(3)
N1 C12 C4 122.2(3)
N1 C12 C11 118.6(3)
C4 C12 C11 119.1(3)
N1 C12 Am1 40.79(14)
C4 C12 Am1 162.8(2)
C11 C12 Am1 77.85(16)
N4 C18 S3 122.2(2)
N4 C18 S4 119.7(2)
S3 C18 S4 118.10(16)
N4 C18 Am1 172.19(19)
S3 C18 Am1 59.78(8)
S4 C18 Am1 59.02(8)
C3 C2 C1 118.7(3)
N4 C19 C20 111.8(3)
N3 C13 S1 119.6(2)
N3 C13 S2 122.1(2)
S1 C13 S2 118.38(17)
N3 C13 Am1 164.0(2)
S1 C13 Am1 58.24(9)
S2 C13 Am1 62.54(9)
N4 C21 C22 110.8(3)
C11 C7 C8 117.0(3)
C11 C7 C6 120.3(3)
C8 C7 C6 122.7(3)
C3 C4 C12 118.0(3)
C3 C4 C5 122.3(3)
C12 C4 C5 119.8(3)
N2 C10 C9 123.3(3)
N2 C10 Am1 38.94(15)
C9 C10 Am1 162.2(2)
N5 C23 S5 120.9(2)
N5 C23 S6 121.9(2)
S5 C23 S6 117.25(17)
N5 C23 Am1 171.3(2)
S5 C23 Am1 58.11(8)
S6 C23 Am1 59.84(8)
C8 C9 C10 118.9(3)
N3 C16 C17 111.8(3)
N1 C1 C2 123.9(3)
N1 C1 Am1 38.51(14)
C2 C1 Am1 162.1(2)
N3 C14 C15 109.9(3)
C5 C6 C7 120.9(3)
N5 C27 C26 111.7(3)
C6 C5 C4 121.1(3)
N5 C24 C25 111.5(3)

loop_
_geom_bond_atom_site_label_1
_geom_bond_atom_site_label_2
_geom_bond_distance
Am1 N2 2.598(2)
Am1 N1 2.609(2)
Am1 S1 2.8015(8)
Am1 S4 2.8530(7)
Am1 S5 2.8673(8)
Am1 S3 2.8757(8)
Am1 S6 2.9193(8)
Am1 S2 2.9304(8)
Am1 C13 3.295(3)
Am1 C18 3.328(3)
Am1 C23 3.376(3)
Am1 C11 3.476(3)
S4 C18 1.730(3)
S6 C23 1.733(3)
S3 C18 1.721(3)
S2 C13 1.721(3)
S1 C13 1.719(3)
S5 C23 1.707(3)
N4 C18 1.326(4)
N4 C21 1.472(4)
N4 C19 1.475(4)
N2 C10 1.329(4)
N2 C11 1.358(4)
N5 C23 1.330(4)
N5 C24 1.469(4)
N5 C27 1.472(4)
N1 C1 1.330(4)
N1 C12 1.357(4)
N3 C13 1.331(4)
N3 C14 1.467(4)
N3 C16 1.474(4)
C11 C7 1.414(4)
C11 C12 1.443(4)
C3 C2 1.360(5)
C3 C4 1.402(5)
C8 C9 1.361(5)
C8 C7 1.411(5)
C12 C4 1.415(4)
C2 C1 1.400(4)
C19 C20 1.511(5)
C21 C22 1.512(5)
C7 C6 1.423(5)
C4 C5 1.428(4)
C10 C9 1.400(4)
C16 C17 1.518(4)
C14 C15 1.516(5)
C6 C5 1.342(5)
C27 C26 1.508(5)
C25 C24 1.516(4)
